data_7154008
loop_
_publ_author_name
'Kovaliov, Marina'
'Wachtel, Chaim'
'Yavin, Eylon'
'Fischer, Bilha'

_publ_section_title
;
 Synthesis and evaluation of a photoresponsive quencher for fluorescent
 hybridization probes.
;
_journal_issue 39
_journal_name_full 'Organic &amp; biomolecular chemistry'
_journal_page_first 7844
_journal_page_last 7858
_journal_paper_doi 10.1039/c4ob01185f
_journal_volume 12
_journal_year 2014
_chemical_absolute_configuration rm
_chemical_formula_moiety 'C23 H25 N5 O5'
_chemical_formula_sum 'C23 H25 N5 O5'
_chemical_formula_weight 451.48
_chemical_name_systematic
; 
 ? 
;
_space_group_IT_number 19
_symmetry_cell_setting orthorhombic
_symmetry_space_group_name_Hall 'P 2ac 2ab'
_symmetry_space_group_name_H-M 'P 21 21 21'
_atom_sites_solution_hydrogens geom
_atom_sites_solution_primary direct
_atom_sites_solution_secondary difmap
_audit_creation_method SHELXL-97
_cell_angle_alpha 90.00
_cell_angle_beta 90.00
_cell_angle_gamma 90.00
_cell_formula_units_Z 4
_cell_length_a 5.5457(3)
_cell_length_b 8.9659(3)
_cell_length_c 42.4254(13)
_cell_measurement_reflns_used 9465
_cell_measurement_temperature 100(2)
_cell_measurement_theta_max 26.21
_cell_measurement_theta_min 3.8
_cell_volume 2109.48(15)
_computing_cell_refinement 'Bruker Apex2'
_computing_data_collection 'Bruker Apex2'
_computing_data_reduction 'Bruker Apex2'
_computing_structure_refinement 'SHELXL-97 (Sheldrick, 1997)'
_computing_structure_solution 'SHELXS-97 (Sheldrick, 1990)'
_diffrn_ambient_temperature 100(2)
_diffrn_measured_fraction_theta_full 0.988
_diffrn_measured_fraction_theta_max 0.988
_diffrn_measurement_device_type 'Bruker KappaApexII CCD'
_diffrn_measurement_method 'phi and omega scans'
_diffrn_radiation_monochromator graphite
_diffrn_radiation_source 'fine-focus sealed tube'
_diffrn_radiation_type MoK\a
_diffrn_radiation_wavelength 0.71073
_diffrn_reflns_av_R_equivalents 0.0220
_diffrn_reflns_av_sigmaI/netI 0.0348
_diffrn_reflns_limit_h_max 6
_diffrn_reflns_limit_h_min -4
_diffrn_reflns_limit_k_max 11
_diffrn_reflns_limit_k_min -11
_diffrn_reflns_limit_l_max 51
_diffrn_reflns_limit_l_min -53
_diffrn_reflns_number 9463
_diffrn_reflns_theta_full 26.33
_diffrn_reflns_theta_max 26.33
_diffrn_reflns_theta_min 2.69
_exptl_absorpt_coefficient_mu 0.103
_exptl_absorpt_correction_T_max 0.9980
_exptl_absorpt_correction_T_min 0.9699
_exptl_absorpt_correction_type multi-scan
_exptl_absorpt_process_details 'Bruker SADABS'
_exptl_crystal_colour orange
_exptl_crystal_density_diffrn 1.422
_exptl_crystal_density_method 'not measured'
_exptl_crystal_description plate
_exptl_crystal_F_000 952
_exptl_crystal_size_max 0.30
_exptl_crystal_size_mid 0.20
_exptl_crystal_size_min 0.02
_refine_diff_density_max 0.221
_refine_diff_density_min -0.194
_refine_diff_density_rms 0.042
_refine_ls_abs_structure_details 'Flack H D (1983), Acta Cryst. A39, 876-881'
_refine_ls_abs_structure_Flack -1.1(11)
_refine_ls_extinction_method none
_refine_ls_goodness_of_fit_ref 1.046
_refine_ls_hydrogen_treatment mixed
_refine_ls_matrix_type full
_refine_ls_number_parameters 302
_refine_ls_number_reflns 4002
_refine_ls_number_restraints 0
_refine_ls_restrained_S_all 1.046
_refine_ls_R_factor_all 0.0472
_refine_ls_R_factor_gt 0.0388
_refine_ls_shift/su_max 0.001
_refine_ls_shift/su_mean 0.000
_refine_ls_structure_factor_coef Fsqd
_refine_ls_weighting_details 'calc w=1/[\s^2^(Fo^2^)+(0.0590P)^2^+0.4166P] where P=(Fo^2^+2Fc^2^)/3'
_refine_ls_weighting_scheme calc
_refine_ls_wR_factor_gt 0.0982
_refine_ls_wR_factor_ref 0.1028
_reflns_number_gt 3551
_reflns_number_total 4002
_reflns_threshold_expression >2sigma(I)
_cod_data_source_file c4ob01185f2.cif
_cod_data_source_block mk135
_cod_depositor_comments 'Adding full bibliography for 7154008.cif.'
_cod_original_sg_symbol_H-M P2(1)2(1)2(1)
_cod_database_code 7154008

loop_
_symmetry_equiv_pos_as_xyz
'x, y, z'
'x+1/2, -y+1/2, -z'
'-x, y+1/2, -z+1/2'
'-x+1/2, -y, z+1/2'

loop_
_atom_site_label
_atom_site_type_symbol
_atom_site_fract_x
_atom_site_fract_y
_atom_site_fract_z
_atom_site_U_iso_or_equiv
_atom_site_adp_type
_atom_site_occupancy
_atom_site_symmetry_multiplicity
_atom_site_calc_flag
_atom_site_refinement_flags
C1' C -0.5983(4) 0.4023(2) 0.95682(4) 0.0161(4) Uani 1 1 d .
H1 H -0.7364 0.3783 0.9711 0.019 Uiso 1 1 calc R
C2' C -0.4684(4) 0.5412(2) 0.96883(4) 0.0178(4) Uani 1 1 d .
H2A H -0.4599 0.5429 0.9921 0.021 Uiso 1 1 calc R
H2B H -0.3036 0.5492 0.9600 0.021 Uiso 1 1 calc R
C3' C -0.6316(4) 0.6629(2) 0.95634(4) 0.0180(4) Uani 1 1 d .
H3A H -0.5431 0.7594 0.9540 0.022 Uiso 1 1 calc R
C4' C -0.7117(4) 0.6017(2) 0.92443(4) 0.0185(4) Uani 1 1 d .
H4 H -0.8850 0.6276 0.9209 0.022 Uiso 1 1 calc R
C5' C -0.5631(5) 0.6565(2) 0.89663(5) 0.0267(5) Uani 1 1 d .
H5A H -0.6075 0.5981 0.8777 0.032 Uiso 1 1 calc R
H5B H -0.6040 0.7622 0.8925 0.032 Uiso 1 1 calc R
O1 O -0.6872(3) 0.44114(14) 0.92653(3) 0.0199(3) Uani 1 1 d .
O2 O -0.8295(3) 0.67637(15) 0.97801(3) 0.0214(3) Uani 1 1 d .
H2 H -0.9313 0.7367 0.9708 0.032 Uiso 1 1 calc R
O3 O -0.3081(3) 0.64452(18) 0.90158(4) 0.0322(4) Uani 1 1 d .
H3B H -0.2632 0.7107 0.9143 0.048 Uiso 1 1 calc R
O4 O -0.6189(3) 0.15793(14) 0.99587(3) 0.0212(3) Uani 1 1 d .
O5 O -0.0723(3) -0.10843(15) 0.94045(3) 0.0240(4) Uani 1 1 d .
N1 N -0.4468(3) 0.27064(16) 0.95300(3) 0.0156(4) Uani 1 1 d .
N3 N -0.3358(3) 0.03225(17) 0.96774(3) 0.0161(4) Uani 1 1 d .
H3N H -0.3521 -0.0438 0.9807 0.019 Uiso 1 1 calc R
N4 N 0.5242(4) 0.1440(2) 0.82006(4) 0.0273(4) Uani 1 1 d .
N5 N 0.4820(4) 0.2367(2) 0.79835(4) 0.0275(4) Uani 1 1 d .
N6 N 1.0478(5) 0.2062(2) 0.68934(4) 0.0418(6) Uani 1 1 d .
C2 C -0.4780(4) 0.1545(2) 0.97393(4) 0.0171(4) Uani 1 1 d .
C4 C -0.1701(4) 0.0145(2) 0.94359(4) 0.0168(4) Uani 1 1 d .
C5 C -0.1338(4) 0.1459(2) 0.92385(4) 0.0171(4) Uani 1 1 d .
C6 C -0.2728(4) 0.2659(2) 0.93019(4) 0.0161(4) Uani 1 1 d .
H6 H -0.2479 0.3533 0.9179 0.019 Uiso 1 1 calc R
C7 C 0.0374(4) 0.1459(2) 0.89724(4) 0.0176(4) Uani 1 1 d .
C8 C -0.0126(4) 0.2337(2) 0.87044(4) 0.0224(5) Uani 1 1 d .
H8 H -0.1568 0.2908 0.8697 0.027 Uiso 1 1 calc R
C9 C 0.1449(4) 0.2382(2) 0.84515(5) 0.0252(5) Uani 1 1 d .
H9 H 0.1088 0.2987 0.8274 0.030 Uiso 1 1 calc R
C10 C 0.3563(4) 0.1541(2) 0.84566(5) 0.0222(5) Uani 1 1 d .
C11 C 0.4071(4) 0.0673(2) 0.87190(5) 0.0224(5) Uani 1 1 d .
H11 H 0.5509 0.0098 0.8725 0.027 Uiso 1 1 calc R
C12 C 0.2497(4) 0.0638(2) 0.89732(4) 0.0199(5) Uani 1 1 d .
H12 H 0.2880 0.0041 0.9151 0.024 Uiso 1 1 calc R
C13 C 0.6381(5) 0.2259(3) 0.77213(5) 0.0271(5) Uani 1 1 d .
C14 C 0.8309(5) 0.1291(3) 0.76968(5) 0.0323(6) Uani 1 1 d .
H14 H 0.8695 0.0659 0.7869 0.039 Uiso 1 1 calc R
C15 C 0.9683(5) 0.1227(3) 0.74264(5) 0.0368(6) Uani 1 1 d .
H15 H 1.0995 0.0548 0.7414 0.044 Uiso 1 1 calc R
C16 C 0.9154(5) 0.2164(3) 0.71677(5) 0.0297(6) Uani 1 1 d .
C17 C 0.7228(5) 0.3165(3) 0.71977(5) 0.0328(6) Uani 1 1 d .
H17 H 0.6854 0.3823 0.7029 0.039 Uiso 1 1 calc R
C18 C 0.5868(5) 0.3200(3) 0.74706(5) 0.0329(6) Uani 1 1 d .
H18 H 0.4561 0.3881 0.7487 0.039 Uiso 1 1 calc R
C19 C 1.0060(6) 0.3082(3) 0.66372(5) 0.0405(7) Uani 1 1 d .
H19A H 1.0505 0.4094 0.6703 0.061 Uiso 1 1 calc R
H19B H 0.8350 0.3061 0.6579 0.061 Uiso 1 1 calc R
H19C H 1.1040 0.2787 0.6455 0.061 Uiso 1 1 calc R
C20 C 1.2310(6) 0.0917(3) 0.68554(6) 0.0423(7) Uani 1 1 d .
H20A H 1.1627 -0.0057 0.6910 0.063 Uiso 1 1 calc R
H20B H 1.3675 0.1134 0.6995 0.063 Uiso 1 1 calc R
H20C H 1.2863 0.0903 0.6636 0.063 Uiso 1 1 calc R

loop_
_atom_site_aniso_label
_atom_site_aniso_U_11
_atom_site_aniso_U_22
_atom_site_aniso_U_33
_atom_site_aniso_U_23
_atom_site_aniso_U_13
_atom_site_aniso_U_12
C1' 0.0185(11) 0.0147(9) 0.0152(8) -0.0001(7) 0.0018(9) 0.0028(9)
C2' 0.0169(11) 0.0151(9) 0.0215(9) -0.0018(7) -0.0016(9) 0.0025(9)
C3' 0.0202(12) 0.0139(9) 0.0199(9) 0.0020(8) 0.0020(9) -0.0008(9)
C4' 0.0212(12) 0.0142(9) 0.0200(9) 0.0023(7) -0.0005(9) 0.0030(9)
C5' 0.0304(14) 0.0280(11) 0.0217(10) 0.0044(9) 0.0016(10) 0.0057(11)
O1 0.0248(9) 0.0145(6) 0.0204(6) -0.0005(5) -0.0056(7) 0.0032(7)
O2 0.0258(9) 0.0174(7) 0.0210(6) 0.0030(5) 0.0046(7) 0.0095(7)
O3 0.0285(10) 0.0368(9) 0.0313(8) 0.0011(7) 0.0077(8) 0.0008(8)
O4 0.0231(9) 0.0189(7) 0.0214(7) 0.0036(5) 0.0072(7) 0.0022(7)
O5 0.0315(10) 0.0165(7) 0.0241(7) 0.0029(5) 0.0050(7) 0.0082(7)
N1 0.0186(9) 0.0124(7) 0.0159(7) 0.0011(6) 0.0007(7) 0.0003(8)
N3 0.0205(10) 0.0117(7) 0.0162(7) 0.0031(6) 0.0012(7) 0.0002(8)
N4 0.0265(12) 0.0339(10) 0.0216(8) -0.0018(8) 0.0059(9) -0.0010(10)
N5 0.0283(12) 0.0312(10) 0.0230(8) -0.0011(8) 0.0046(8) -0.0049(10)
N6 0.0500(16) 0.0463(12) 0.0291(10) 0.0089(9) 0.0154(11) 0.0101(13)
C2 0.0171(11) 0.0155(9) 0.0187(9) -0.0014(7) -0.0009(9) -0.0014(9)
C4 0.0203(11) 0.0178(9) 0.0125(8) -0.0019(7) -0.0026(8) 0.0007(10)
C5 0.0172(11) 0.0158(9) 0.0184(9) 0.0002(7) -0.0007(9) 0.0001(9)
C6 0.0187(11) 0.0148(9) 0.0147(8) 0.0010(7) 0.0003(9) -0.0007(9)
C7 0.0191(12) 0.0162(9) 0.0176(9) -0.0021(7) 0.0003(9) -0.0008(9)
C8 0.0216(12) 0.0235(10) 0.0220(9) 0.0024(8) 0.0024(10) 0.0023(10)
C9 0.0294(13) 0.0263(10) 0.0198(9) 0.0033(8) 0.0017(10) 0.0005(11)
C10 0.0191(12) 0.0258(10) 0.0216(9) -0.0025(8) 0.0041(9) -0.0036(10)
C11 0.0162(12) 0.0251(11) 0.0259(10) -0.0037(8) 0.0018(10) -0.0005(10)
C12 0.0216(12) 0.0192(9) 0.0189(9) -0.0006(8) 0.0003(9) -0.0005(9)
C13 0.0290(14) 0.0294(11) 0.0230(10) -0.0031(8) 0.0059(10) -0.0080(11)
C14 0.0305(14) 0.0434(13) 0.0231(10) 0.0050(9) 0.0053(11) 0.0008(13)
C15 0.0321(15) 0.0459(14) 0.0325(12) 0.0053(10) 0.0091(12) 0.0066(13)
C16 0.0355(15) 0.0314(11) 0.0223(10) -0.0002(9) 0.0072(11) -0.0051(12)
C17 0.0417(16) 0.0328(12) 0.0240(10) 0.0049(9) 0.0047(11) -0.0010(12)
C18 0.0362(15) 0.0310(12) 0.0314(11) 0.0029(9) 0.0076(12) 0.0018(12)
C19 0.0556(19) 0.0427(13) 0.0232(10) 0.0002(10) 0.0103(12) 0.0015(15)
C20 0.0465(19) 0.0488(15) 0.0315(12) 0.0003(11) 0.0132(13) 0.0012(15)

loop_
_atom_type_symbol
_atom_type_description
_atom_type_scat_dispersion_real
_atom_type_scat_dispersion_imag
_atom_type_scat_source
C C 0.0033 0.0016 'International Tables Vol C Tables 4.2.6.8 and 6.1.1.4'
H H 0.0000 0.0000 'International Tables Vol C Tables 4.2.6.8 and 6.1.1.4'
N N 0.0061 0.0033 'International Tables Vol C Tables 4.2.6.8 and 6.1.1.4'
O O 0.0106 0.0060 'International Tables Vol C Tables 4.2.6.8 and 6.1.1.4'

loop_
_geom_angle_atom_site_label_1
_geom_angle_atom_site_label_2
_geom_angle_atom_site_label_3
_geom_angle
O1 C1' N1 107.35(14)
O1 C1' C2' 105.41(15)
N1 C1' C2' 115.21(18)
O1 C1' H1 109.6
N1 C1' H1 109.6
C2' C1' H1 109.6
C3' C2' C1' 100.91(16)
C3' C2' H2A 111.6
C1' C2' H2A 111.6
C3' C2' H2B 111.6
C1' C2' H2B 111.6
H2A C2' H2B 109.4
O2 C3' C2' 107.06(15)
O2 C3' C4' 112.06(18)
C2' C3' C4' 103.05(15)
O2 C3' H3A 111.4
C2' C3' H3A 111.4
C4' C3' H3A 111.4
O1 C4' C5' 108.55(17)
O1 C4' C3' 105.97(15)
C5' C4' C3' 114.47(18)
O1 C4' H4 109.2
C5' C4' H4 109.2
C3' C4' H4 109.2
O3 C5' C4' 113.37(18)
O3 C5' H5A 108.9
C4' C5' H5A 108.9
O3 C5' H5B 108.9
C4' C5' H5B 108.9
H5A C5' H5B 107.7
C1' O1 C4' 109.38(13)
C3' O2 H2 109.5
C5' O3 H3B 109.5
C6 N1 C2 121.41(17)
C6 N1 C1' 120.69(15)
C2 N1 C1' 117.84(16)
C2 N3 C4 127.80(16)
C2 N3 H3N 116.1
C4 N3 H3N 116.1
N5 N4 C10 112.99(19)
N4 N5 C13 114.56(19)
C16 N6 C19 120.6(2)
C16 N6 C20 120.85(19)
C19 N6 C20 118.5(2)
O4 C2 N3 122.33(17)
O4 C2 N1 123.68(18)
N3 C2 N1 113.98(17)
O5 C4 N3 118.25(17)
O5 C4 C5 126.71(18)
N3 C4 C5 115.03(16)
C6 C5 C4 116.77(17)
C6 C5 C7 121.31(17)
C4 C5 C7 121.85(17)
C5 C6 N1 124.61(17)
C5 C6 H6 117.7
N1 C6 H6 117.7
C12 C7 C8 117.69(19)
C12 C7 C5 122.96(17)
C8 C7 C5 119.34(19)
C9 C8 C7 121.1(2)
C9 C8 H8 119.4
C7 C8 H8 119.4
C8 C9 C10 120.20(18)
C8 C9 H9 119.9
C10 C9 H9 119.9
C11 C10 C9 119.12(19)
C11 C10 N4 116.1(2)
C9 C10 N4 124.68(19)
C10 C11 C12 120.6(2)
C10 C11 H11 119.7
C12 C11 H11 119.7
C11 C12 C7 121.28(19)
C11 C12 H12 119.4
C7 C12 H12 119.4
C14 C13 C18 118.9(2)
C14 C13 N5 125.23(19)
C18 C13 N5 115.9(2)
C15 C14 C13 121.1(2)
C15 C14 H14 119.4
C13 C14 H14 119.4
C14 C15 C16 120.5(2)
C14 C15 H15 119.8
C16 C15 H15 119.8
N6 C16 C17 121.7(2)
N6 C16 C15 120.4(2)
C17 C16 C15 117.9(2)
C18 C17 C16 120.5(2)
C18 C17 H17 119.8
C16 C17 H17 119.8
C17 C18 C13 121.1(2)
C17 C18 H18 119.5
C13 C18 H18 119.5
N6 C19 H19A 109.5
N6 C19 H19B 109.5
H19A C19 H19B 109.5
N6 C19 H19C 109.5
H19A C19 H19C 109.5
H19B C19 H19C 109.5
N6 C20 H20A 109.5
N6 C20 H20B 109.5
H20A C20 H20B 109.5
N6 C20 H20C 109.5
H20A C20 H20C 109.5
H20B C20 H20C 109.5

loop_
_geom_bond_atom_site_label_1
_geom_bond_atom_site_label_2
_geom_bond_distance
C1' O1 1.420(2)
C1' N1 1.458(3)
C1' C2' 1.527(3)
C1' H1 1.0000
C2' C3' 1.513(3)
C2' H2A 0.9900
C2' H2B 0.9900
C3' O2 1.437(3)
C3' C4' 1.526(3)
C3' H3A 1.0000
C4' O1 1.449(2)
C4' C5' 1.520(3)
C4' H4 1.0000
C5' O3 1.434(3)
C5' H5A 0.9900
C5' H5B 0.9900
O2 H2 0.8400
O3 H3B 0.8400
O4 C2 1.216(2)
O5 C4 1.236(2)
N1 C6 1.367(3)
N1 C2 1.380(2)
N3 C2 1.376(3)
N3 C4 1.385(3)
N3 H3N 0.8800
N4 N5 1.263(2)
N4 C10 1.433(3)
N5 C13 1.413(3)
N6 C16 1.379(3)
N6 C19 1.439(3)
N6 C20 1.453(4)
C4 C5 1.459(3)
C5 C6 1.351(3)
C5 C7 1.476(3)
C6 H6 0.9500
C7 C12 1.388(3)
C7 C8 1.411(3)
C8 C9 1.384(3)
C8 H8 0.9500
C9 C10 1.394(3)
C9 H9 0.9500
C10 C11 1.387(3)
C11 C12 1.388(3)
C11 H11 0.9500
C12 H12 0.9500
C13 C14 1.381(3)
C13 C18 1.387(3)
C14 C15 1.379(3)
C14 H14 0.9500
C15 C16 1.413(3)
C15 H15 0.9500
C16 C17 1.400(4)
C17 C18 1.382(3)
C17 H17 0.9500
C18 H18 0.9500
C19 H19A 0.9800
C19 H19B 0.9800
C19 H19C 0.9800
C20 H20A 0.9800
C20 H20B 0.9800
C20 H20C 0.9800
